data_7056301
loop_
_publ_author_name
'Andro\<s Dubraja, Lidija'
'Molcanov, Kresimir'
'\<Zili\'c, Dijana'
'Kojic-Prodic, Biserka'
'Wenger, Emmanuel'

_publ_section_title
;
 Multifunctionality and size of the chloranilate ligand define the
 topology of transition metal coordination polymers
;
_journal_name_full 'New J. Chem.'
_journal_paper_doi 10.1039/C7NJ01058C
_journal_year 2017
_chemical_formula_moiety 'C61 H36 Cl6 Cr2 N10 O14 '
_chemical_formula_sum 'C61 H36 Cl6 Cr2 N10 O14'
_chemical_formula_weight 1449.70
_chemical_name_systematic
;
 ?
;
_space_group_IT_number 2
_symmetry_cell_setting triclinic
_symmetry_space_group_name_Hall '-P 1'
_symmetry_space_group_name_H-M 'P -1'
_atom_sites_solution_hydrogens geom
_atom_sites_solution_primary direct
_atom_sites_solution_secondary difmap
_audit_creation_date 2015-10-29T15:49:05-00:00
_audit_creation_method 'WinGX routine CIF_UPDATE'
_audit_update_record
;
2017-03-20 deposited with the CCDC.
2017-06-06 downloaded from the CCDC.
;
_cell_angle_alpha 67.691(4)
_cell_angle_beta 71.274(4)
_cell_angle_gamma 82.655(3)
_cell_formula_units_Z 1
_cell_length_a 11.2439(5)
_cell_length_b 11.9828(4)
_cell_length_c 12.2375(5)
_cell_measurement_reflns_used 9226
_cell_measurement_temperature 293(2)
_cell_measurement_theta_max 75.8077
_cell_measurement_theta_min 3.9844
_cell_volume 1444.61(11)
_computing_cell_refinement
;
        CrysAlisPro, Agilent Technologies,
        Version 1.171.36.20 (release 27-06-2012 CrysAlis171 .NET)
        (compiled Jul 11 2012,15:38:31)
;
_computing_data_collection
;
        CrysAlisPro, Agilent Technologies,
        Version 1.171.36.20 (release 27-06-2012 CrysAlis171 .NET)
        (compiled Jul 11 2012,15:38:31)
;
_computing_data_reduction
;
        CrysAlisPro, Agilent Technologies,
        Version 1.171.36.20 (release 27-06-2012 CrysAlis171 .NET)
        (compiled Jul 11 2012,15:38:31)
;
_computing_molecular_graphics 'Ortep-3 for Windows (Farrugia, 1997)'
_computing_publication_material 'WinGX publication routines (Farrugia, 1999)'
_computing_structure_refinement 'SHELXL-97 (Sheldrick, 1997)'
_computing_structure_solution 'SHELXS-97 (Sheldrick, 1997)'
_diffrn_ambient_temperature 293(2)
_diffrn_detector_area_resol_mean 10.4323
_diffrn_measured_fraction_theta_full 0.984
_diffrn_measured_fraction_theta_max 0.984
_diffrn_measurement_device_type 'Xcalibur, Ruby, Nova'
_diffrn_measurement_method '\w scans'
_diffrn_radiation_monochromator graphite
_diffrn_radiation_type CuK\a
_diffrn_radiation_wavelength 1.54179
_diffrn_reflns_av_R_equivalents 0.0365
_diffrn_reflns_av_unetI/netI 0.0402
_diffrn_reflns_limit_h_max 14
_diffrn_reflns_limit_h_min -13
_diffrn_reflns_limit_k_max 15
_diffrn_reflns_limit_k_min -13
_diffrn_reflns_limit_l_max 15
_diffrn_reflns_limit_l_min -13
_diffrn_reflns_number 13340
_diffrn_reflns_theta_full 75.99
_diffrn_reflns_theta_max 75.99
_diffrn_reflns_theta_min 3.99
_exptl_absorpt_coefficient_mu 6.336
_exptl_absorpt_correction_T_max 1
_exptl_absorpt_correction_T_min 0.61672
_exptl_absorpt_correction_type multi-scan
_exptl_absorpt_process_details
;
        CrysAlisPro, Agilent Technologies,
        Version 1.171.36.20 (release 27-06-2012 CrysAlis171 .NET)
        (compiled Jul 11 2012,15:38:31)
        Empirical absorption correction using spherical harmonics,
 implemented in SCALE3 ABSPACK scaling algorithm.
;
_exptl_crystal_colour 'dark red'
_exptl_crystal_density_diffrn 1.666
_exptl_crystal_density_method 'not measured'
_exptl_crystal_description prism
_exptl_crystal_F_000 378
_exptl_crystal_size_max 0.18
_exptl_crystal_size_mid 0.14
_exptl_crystal_size_min 0.09
_refine_diff_density_max 1.149
_refine_diff_density_min -0.785
_refine_diff_density_rms 0.085
_refine_ls_extinction_method none
_refine_ls_goodness_of_fit_ref 1.058
_refine_ls_hydrogen_treatment mixed
_refine_ls_matrix_type full
_refine_ls_number_parameters 429
_refine_ls_number_reflns 5927
_refine_ls_number_restraints 3
_refine_ls_restrained_S_all 1.058
_refine_ls_R_factor_all 0.054
_refine_ls_R_factor_gt 0.0517
_refine_ls_shift/su_max 0.001
_refine_ls_shift/su_mean 0
_refine_ls_structure_factor_coef Fsqd
_refine_ls_weighting_details 'calc w=1/[\s^2^(Fo^2^)+(0.0975P)^2^+0.5353P] where P=(Fo^2^+2Fc^2^)/3'
_refine_ls_weighting_scheme calc
_refine_ls_wR_factor_ref 0.1473
_reflns_number_gt 5648
_reflns_number_total 5927
_reflns_threshold_expression >2sigma(I)
_cod_data_source_file c7nj01058c2.cif
_cod_data_source_block kompleks_42k_cr
_cod_original_cell_volume 1444.61(10)
_cod_original_formula_sum 'C61 H36 Cl6 Cr2 N10 O14 '
_cod_database_code 7056301

loop_
_symmetry_equiv_pos_as_xyz
'x, y, z'
'-x, -y, -z'

loop_
_atom_site_label
_atom_site_fract_x
_atom_site_fract_y
_atom_site_fract_z
_atom_site_U_iso_or_equiv
_atom_site_adp_type
_atom_site_calc_flag
_atom_site_refinement_flags
_atom_site_occupancy
_atom_site_type_symbol
Cr1 0.79915(3) 0.75715(3) 0.29052(3) 0.03040(13) Uani d . 1 Cr
Cl1 0.65237(6) 1.17481(5) 0.24466(6) 0.04745(18) Uani d . 1 Cl
Cl2 0.67287(7) 0.72679(6) 0.72725(5) 0.05047(18) Uani d . 1 Cl
O1 0.74403(17) 0.73727(15) 0.46466(15) 0.0361(3) Uani d . 1 O
O2 0.72158(16) 0.91524(14) 0.27153(15) 0.0345(3) Uani d . 1 O
O3 0.6102(2) 1.17377(19) 0.4972(2) 0.0613(6) Uani d . 1 O
O4 0.6107(2) 0.9844(2) 0.70346(19) 0.0542(5) Uani d . 1 O
C1 0.7009(2) 0.8364(2) 0.4849(2) 0.0315(4) Uani d . 1 C
C2 0.6922(2) 0.9412(2) 0.3713(2) 0.0306(4) Uani d . 1 C
C3 0.6579(2) 1.0530(2) 0.3761(2) 0.0351(5) Uani d . 1 C
C4 0.6334(2) 1.0740(2) 0.4885(2) 0.0407(5) Uani d . 1 C
C5 0.6353(2) 0.9650(2) 0.6074(2) 0.0388(5) Uani d . 1 C
C6 0.6668(2) 0.8487(2) 0.5964(2) 0.0359(5) Uani d . 1 C
N1 0.64425(19) 0.66801(18) 0.31070(18) 0.0357(4) Uani d . 1 N
N2 0.8692(2) 0.58323(19) 0.3201(2) 0.0407(4) Uani d . 1 N
C7 0.5302(3) 0.7173(3) 0.3125(2) 0.0431(5) Uani d . 1 C
H7 0.5186 0.7991 0.2991 0.052 Uiso calc R 1 H
C8 0.4290(3) 0.6488(3) 0.3338(3) 0.0547(7) Uani d . 1 C
H8 0.3499 0.6839 0.3367 0.066 Uiso calc R 1 H
C9 0.4468(3) 0.5285(3) 0.3506(3) 0.0583(7) Uani d . 1 C
H9 0.3799 0.4819 0.3637 0.07 Uiso calc R 1 H
C10 0.5638(3) 0.4771(3) 0.3478(3) 0.0523(7) Uani d . 1 C
H10 0.5772 0.3958 0.3587 0.063 Uiso calc R 1 H
C11 0.6615(3) 0.5491(2) 0.3284(2) 0.0398(5) Uani d . 1 C
C12 0.7887(3) 0.5026(2) 0.3300(2) 0.0418(5) Uani d . 1 C
C13 0.8265(4) 0.3845(3) 0.3428(3) 0.0610(8) Uani d . 1 C
H13 0.7708 0.3297 0.3492 0.073 Uiso calc R 1 H
C14 0.9475(4) 0.3493(3) 0.3458(4) 0.0692(10) Uani d . 1 C
H14 0.9745 0.2709 0.3528 0.083 Uiso calc R 1 H
C15 1.0279(4) 0.4313(3) 0.3384(4) 0.0727(10) Uani d . 1 C
H15 1.109 0.4086 0.3427 0.087 Uiso calc R 1 H
C16 0.9862(3) 0.5470(3) 0.3245(4) 0.0587(8) Uani d . 1 C
H16 1.0412 0.6027 0.3178 0.07 Uiso calc R 1 H
N3 0.8705(2) 0.79855(19) 0.10221(18) 0.0371(4) Uani d . 1 N
N4 0.97364(19) 0.82184(18) 0.2563(2) 0.0368(4) Uani d . 1 N
C17 0.8098(3) 0.7888(3) 0.0291(3) 0.0499(6) Uani d . 1 C
H17 0.7269 0.7628 0.0636 0.06 Uiso calc R 1 H
C18 0.8658(4) 0.8159(3) -0.0966(3) 0.0606(8) Uani d . 1 C
H18 0.8215 0.8081 -0.1457 0.073 Uiso calc R 1 H
C19 0.9879(4) 0.8546(3) -0.1472(3) 0.0613(8) Uani d . 1 C
H19 1.0277 0.8722 -0.2312 0.074 Uiso calc R 1 H
C20 1.0514(3) 0.8672(3) -0.0731(3) 0.0547(7) Uani d . 1 C
H20 1.1336 0.8952 -0.1065 0.066 Uiso calc R 1 H
C21 0.9904(2) 0.8374(2) 0.0518(2) 0.0400(5) Uani d . 1 C
C22 1.0499(2) 0.8476(2) 0.1391(2) 0.0402(5) Uani d . 1 C
C23 1.1746(3) 0.8795(3) 0.1064(3) 0.0534(7) Uani d . 1 C
H23 1.2266 0.8952 0.026 0.064 Uiso calc R 1 H
C24 1.2195(3) 0.8875(3) 0.1956(4) 0.0595(8) Uani d . 1 C
H24 1.3024 0.9094 0.1755 0.071 Uiso calc R 1 H
C25 1.1414(3) 0.8631(3) 0.3144(3) 0.0539(7) Uani d . 1 C
H25 1.1706 0.8685 0.3752 0.065 Uiso calc R 1 H
C26 1.0190(3) 0.8305(3) 0.3415(3) 0.0454(6) Uani d . 1 C
H26 0.9662 0.8139 0.4218 0.054 Uiso calc R 1 H
Cl3 0.77476(12) 0.49719(12) 0.01875(13) 0.0910(3) Uani d . 1 Cl
O5 0.3394(4) 0.6700(3) 0.0491(4) 0.0988(10) Uani d . 1 O
O6 0.5704(3) 0.6778(3) 0.0505(3) 0.0781(8) Uani d . 1 O
C27 0.4101(4) 0.5913(3) 0.0230(3) 0.0653(8) Uani d . 1 C
C28 0.5432(4) 0.5902(3) 0.0287(3) 0.0619(8) Uani d . 1 C
C29 0.6239(4) 0.4984(3) 0.0096(3) 0.0638(8) Uani d . 1 C
O7 0.4788(4) 0.9119(3) -0.0359(3) 0.0911(10) Uani d D 1 O
H7A 0.488(8) 0.8270(19) -0.011(6) 0.16(3) Uiso d D 1 H
H7B 0.503(8) 0.940(7) -0.1222(19) 0.17(3) Uiso d D 1 H
C30 1 1 0.5 0.0724(16) Uani d S 1 C
C31A 0.9019(5) 1.0542(5) 0.4525(4) 0.0937(13) Uani d P 0.5 C
N31A 0.9019(5) 1.0542(5) 0.4525(4) 0.0937(13) Uani d P 0.5 N
C31B 0.9297(6) 0.9177(5) 0.5782(5) 0.1006(15) Uani d P 0.5 C
N31B 0.9297(6) 0.9177(5) 0.5782(5) 0.1006(15) Uani d P 0.5 N

loop_
_atom_site_aniso_label
_atom_site_aniso_U_11
_atom_site_aniso_U_22
_atom_site_aniso_U_33
_atom_site_aniso_U_12
_atom_site_aniso_U_13
_atom_site_aniso_U_23
Cr1 0.0354(2) 0.0281(2) 0.0284(2) -0.00224(14) -0.00684(15) -0.01253(15)
Cl1 0.0501(3) 0.0328(3) 0.0453(3) 0.0021(2) -0.0055(3) -0.0067(2)
Cl2 0.0595(4) 0.0556(4) 0.0304(3) 0.0056(3) -0.0137(3) -0.0108(2)
O1 0.0462(9) 0.0311(8) 0.0283(7) 0.0008(6) -0.0078(6) -0.0109(6)
O2 0.0442(9) 0.0303(8) 0.0294(7) 0.0007(6) -0.0102(6) -0.0120(6)
O3 0.0816(15) 0.0400(10) 0.0580(12) -0.0070(10) 0.0015(11) -0.0292(9)
O4 0.0624(12) 0.0660(13) 0.0419(10) -0.0082(10) -0.0052(9) -0.0338(10)
C1 0.0309(10) 0.0323(10) 0.0311(10) -0.0038(8) -0.0076(8) -0.0114(8)
C2 0.0311(10) 0.0303(10) 0.0300(10) -0.0045(8) -0.0059(8) -0.0118(8)
C3 0.0347(11) 0.0306(10) 0.0352(11) -0.0024(8) -0.0045(9) -0.0106(9)
C4 0.0393(12) 0.0364(12) 0.0460(13) -0.0068(9) -0.0018(10) -0.0215(10)
C5 0.0347(11) 0.0483(13) 0.0372(12) -0.0076(9) -0.0043(9) -0.0226(10)
C6 0.0376(11) 0.0406(12) 0.0301(10) -0.0023(9) -0.0090(9) -0.0135(9)
N1 0.0407(10) 0.0354(10) 0.0307(9) -0.0064(8) -0.0058(8) -0.0135(7)
N2 0.0461(11) 0.0338(10) 0.0434(11) 0.0030(8) -0.0118(9) -0.0173(8)
C7 0.0433(13) 0.0465(13) 0.0405(12) -0.0028(10) -0.0092(10) -0.0185(11)
C8 0.0432(14) 0.0663(18) 0.0560(16) -0.0075(13) -0.0134(12) -0.0224(14)
C9 0.0575(17) 0.0619(18) 0.0563(17) -0.0223(14) -0.0166(14) -0.0157(14)
C10 0.0662(18) 0.0412(13) 0.0516(15) -0.0148(12) -0.0165(13) -0.0154(12)
C11 0.0513(14) 0.0347(11) 0.0332(11) -0.0098(10) -0.0089(10) -0.0119(9)
C12 0.0563(15) 0.0322(11) 0.0358(12) -0.0021(10) -0.0099(10) -0.0137(9)
C13 0.079(2) 0.0355(14) 0.071(2) 0.0002(13) -0.0235(17) -0.0215(13)
C14 0.088(3) 0.0407(15) 0.078(2) 0.0196(16) -0.027(2) -0.0251(15)
C15 0.066(2) 0.0556(19) 0.097(3) 0.0213(16) -0.029(2) -0.0297(19)
C16 0.0484(16) 0.0478(15) 0.083(2) 0.0093(12) -0.0218(15) -0.0278(15)
N3 0.0443(11) 0.0382(10) 0.0303(9) -0.0059(8) -0.0059(8) -0.0164(8)
N4 0.0372(10) 0.0368(10) 0.0394(10) -0.0025(8) -0.0097(8) -0.0176(8)
C17 0.0620(17) 0.0527(15) 0.0398(13) -0.0148(13) -0.0139(12) -0.0185(12)
C18 0.089(2) 0.0635(18) 0.0385(14) -0.0122(16) -0.0217(15) -0.0221(13)
C19 0.080(2) 0.0644(18) 0.0333(13) -0.0067(16) -0.0030(13) -0.0209(13)
C20 0.0558(16) 0.0586(17) 0.0404(14) -0.0079(13) 0.0031(12) -0.0198(12)
C21 0.0418(12) 0.0388(12) 0.0365(12) -0.0039(9) -0.0023(10) -0.0171(10)
C22 0.0369(12) 0.0385(12) 0.0443(13) -0.0024(9) -0.0053(10) -0.0187(10)
C23 0.0432(14) 0.0572(16) 0.0573(17) -0.0059(12) -0.0045(12) -0.0248(14)
C24 0.0385(14) 0.0653(19) 0.081(2) -0.0059(12) -0.0167(14) -0.0316(17)
C25 0.0486(15) 0.0618(17) 0.0675(18) 0.0002(13) -0.0258(14) -0.0338(15)
C26 0.0495(14) 0.0494(14) 0.0470(14) 0.0001(11) -0.0193(11) -0.0239(12)
Cl3 0.0817(7) 0.0936(7) 0.1035(8) -0.0137(5) -0.0419(6) -0.0258(6)
O5 0.101(2) 0.080(2) 0.130(3) 0.0123(18) -0.041(2) -0.052(2)
O6 0.095(2) 0.0800(18) 0.0735(16) -0.0280(15) -0.0240(15) -0.0351(14)
C27 0.085(2) 0.0547(18) 0.0530(17) -0.0112(16) -0.0225(17) -0.0104(14)
C28 0.083(2) 0.0587(18) 0.0421(15) -0.0202(16) -0.0197(15) -0.0094(13)
C29 0.074(2) 0.066(2) 0.0503(17) -0.0179(16) -0.0243(15) -0.0087(14)
O7 0.125(3) 0.081(2) 0.0577(15) -0.0327(19) 0.0061(16) -0.0323(14)
C30 0.085(3) 0.083(4) 0.079(3) -0.020(3) -0.012(3) -0.064(3)
C31A 0.098(3) 0.109(3) 0.074(3) -0.011(3) -0.020(2) -0.034(2)
N31A 0.098(3) 0.109(3) 0.074(3) -0.011(3) -0.020(2) -0.034(2)
C31B 0.115(4) 0.089(3) 0.111(4) -0.001(3) -0.022(3) -0.060(3)
N31B 0.115(4) 0.089(3) 0.111(4) -0.001(3) -0.022(3) -0.060(3)

loop_
_atom_type_symbol
_atom_type_description
_atom_type_scat_dispersion_real
_atom_type_scat_dispersion_imag
_atom_type_scat_source
C C 0.0181 0.0091 'International Tables Vol C Tables 4.2.6.8 and 6.1.1.4'
H H 0 0 'International Tables Vol C Tables 4.2.6.8 and 6.1.1.4'
Cl Cl 0.3639 0.7018 'International Tables Vol C Tables 4.2.6.8 and 6.1.1.4'
Cr Cr -0.1635 2.4439 'International Tables Vol C Tables 4.2.6.8 and 6.1.1.4'
N N 0.0311 0.018 'International Tables Vol C Tables 4.2.6.8 and 6.1.1.4'
O O 0.0492 0.0322 'International Tables Vol C Tables 4.2.6.8 and 6.1.1.4'

loop_
_geom_angle_atom_site_label_1
_geom_angle_atom_site_label_2
_geom_angle_atom_site_label_3
_geom_angle
_geom_angle_site_symmetry_1
_geom_angle_site_symmetry_3
O2 Cr1 O1 82.81(7) . .
O2 Cr1 N1 97.65(8) . .
O1 Cr1 N1 91.85(8) . .
O2 Cr1 N4 92.22(8) . .
O1 Cr1 N4 94.63(8) . .
N1 Cr1 N4 168.80(8) . .
O2 Cr1 N3 92.88(8) . .
O1 Cr1 N3 172.18(8) . .
N1 Cr1 N3 95.20(8) . .
N4 Cr1 N3 78.97(8) . .
O2 Cr1 N2 175.73(8) . .
O1 Cr1 N2 94.70(8) . .
N1 Cr1 N2 78.93(9) . .
N4 Cr1 N2 91.43(9) . .
N3 Cr1 N2 89.99(9) . .
C1 O1 Cr1 113.76(14) . .
C2 O2 Cr1 113.55(14) . .
O1 C1 C6 125.2(2) . .
O1 C1 C2 114.15(18) . .
C6 C1 C2 120.7(2) . .
O2 C2 C3 124.8(2) . .
O2 C2 C1 114.29(18) . .
C3 C2 C1 120.9(2) . .
C2 C3 C4 120.8(2) . .
C2 C3 Cl1 121.07(18) . .
C4 C3 Cl1 118.05(18) . .
O3 C4 C3 124.0(3) . .
O3 C4 C5 117.6(2) . .
C3 C4 C5 118.4(2) . .
O4 C5 C6 125.0(3) . .
O4 C5 C4 117.4(2) . .
C6 C5 C4 117.6(2) . .
C1 C6 C5 121.1(2) . .
C1 C6 Cl2 120.45(19) . .
C5 C6 Cl2 118.21(18) . .
C7 N1 C11 119.3(2) . .
C7 N1 Cr1 125.12(17) . .
C11 N1 Cr1 115.52(17) . .
C16 N2 C12 119.0(2) . .
C16 N2 Cr1 125.9(2) . .
C12 N2 Cr1 115.06(18) . .
N1 C7 C8 121.3(3) . .
N1 C7 H7 119.3 . .
C8 C7 H7 119.3 . .
C9 C8 C7 119.3(3) . .
C9 C8 H8 120.3 . .
C7 C8 H8 120.3 . .
C8 C9 C10 119.9(3) . .
C8 C9 H9 120.1 . .
C10 C9 H9 120.1 . .
C9 C10 C11 118.5(3) . .
C9 C10 H10 120.7 . .
C11 C10 H10 120.7 . .
N1 C11 C10 121.6(3) . .
N1 C11 C12 115.1(2) . .
C10 C11 C12 123.2(2) . .
N2 C12 C13 120.8(3) . .
N2 C12 C11 115.2(2) . .
C13 C12 C11 124.0(3) . .
C14 C13 C12 119.4(3) . .
C14 C13 H13 120.3 . .
C12 C13 H13 120.3 . .
C15 C14 C13 119.4(3) . .
C15 C14 H14 120.3 . .
C13 C14 H14 120.3 . .
C16 C15 C14 118.8(3) . .
C16 C15 H15 120.6 . .
C14 C15 H15 120.6 . .
N2 C16 C15 122.6(3) . .
N2 C16 H16 118.7 . .
C15 C16 H16 118.7 . .
C17 N3 C21 118.8(2) . .
C17 N3 Cr1 125.88(19) . .
C21 N3 Cr1 115.27(17) . .
C26 N4 C22 118.9(2) . .
C26 N4 Cr1 125.44(18) . .
C22 N4 Cr1 115.44(16) . .
N3 C17 C18 122.2(3) . .
N3 C17 H17 118.9 . .
C18 C17 H17 118.9 . .
C19 C18 C17 118.7(3) . .
C19 C18 H18 120.7 . .
C17 C18 H18 120.7 . .
C18 C19 C20 119.8(3) . .
C18 C19 H19 120.1 . .
C20 C19 H19 120.1 . .
C19 C20 C21 118.6(3) . .
C19 C20 H20 120.7 . .
C21 C20 H20 120.7 . .
N3 C21 C20 121.9(3) . .
N3 C21 C22 115.3(2) . .
C20 C21 C22 122.9(3) . .
N4 C22 C23 121.5(3) . .
N4 C22 C21 114.7(2) . .
C23 C22 C21 123.8(2) . .
C24 C23 C22 118.7(3) . .
C24 C23 H23 120.7 . .
C22 C23 H23 120.7 . .
C25 C24 C23 119.9(3) . .
C25 C24 H24 120.1 . .
C23 C24 H24 120.1 . .
C24 C25 C26 118.8(3) . .
C24 C25 H25 120.6 . .
C26 C25 H25 120.6 . .
N4 C26 C25 122.3(3) . .
N4 C26 H26 118.8 . .
C25 C26 H26 118.8 . .
O5 C27 C29 124.8(4) . 2_665
O5 C27 C28 116.9(4) . .
C29 C27 C28 118.3(4) 2_665 .
O6 C28 C29 125.3(4) . .
O6 C28 C27 115.3(4) . .
C29 C28 C27 119.4(3) . .
C28 C29 C27 122.2(4) . 2_665
C28 C29 Cl3 118.8(3) . .
C27 C29 Cl3 118.9(3) 2_665 .
H7A O7 H7B 105(4) . .
C31B C30 N31B 180.000(2) . 2_776
C31B C30 C31B 180.000(2) . 2_776
N31B C30 C31B 0.0(9) 2_776 2_776
C31B C30 C31A 89.6(3) . .
N31B C30 C31A 90.4(3) 2_776 .
C31B C30 C31A 90.4(3) 2_776 .
C31B C30 C31A 90.4(3) . 2_776
N31B C30 C31A 89.6(3) 2_776 2_776
C31B C30 C31A 89.6(3) 2_776 2_776
C31A C30 C31A 180.0000(10) . 2_776
C31B C30 N31A 90.4(3) . 2_776
N31B C30 N31A 89.6(3) 2_776 2_776
C31B C30 N31A 89.6(3) 2_776 2_776
C31A C30 N31A 180.0000(10) . 2_776
C31A C30 N31A 0.0(7) 2_776 2_776
C30 C31A C31B 41.7(2) . .
C30 C31A C31B 41.4(2) . 2_776
C31B C31A C31B 83.2(4) . 2_776
C30 C31A N31B 41.4(2) . 2_776
C31B C31A N31B 83.2(4) . 2_776
C31B C31A N31B 0.0(3) 2_776 2_776
C30 C31B C31A 48.6(3) . .
C30 C31B C31A 48.2(3) . 2_776
C31A C31B C31A 96.8(4) . 2_776
C30 C31B N31A 48.2(3) . 2_776
C31A C31B N31A 96.8(4) . 2_776
C31A C31B N31A 0.0(4) 2_776 2_776

loop_
_geom_bond_atom_site_label_1
_geom_bond_atom_site_label_2
_geom_bond_site_symmetry_2
_geom_bond_distance
Cr1 O2 . 1.9433(16)
Cr1 O1 . 1.9460(16)
Cr1 N1 . 2.058(2)
Cr1 N4 . 2.059(2)
Cr1 N3 . 2.061(2)
Cr1 N2 . 2.070(2)
Cl1 C3 . 1.727(2)
Cl2 C6 . 1.724(2)
O1 C1 . 1.306(3)
O2 C2 . 1.304(3)
O3 C4 . 1.228(3)
O4 C5 . 1.223(3)
C1 C6 . 1.353(3)
C1 C2 . 1.500(3)
C2 C3 . 1.364(3)
C3 C4 . 1.426(3)
C4 C5 . 1.547(4)
C5 C6 . 1.439(3)
N1 C7 . 1.339(4)
N1 C11 . 1.355(3)
N2 C16 . 1.343(4)
N2 C12 . 1.354(4)
C7 C8 . 1.386(4)
C7 H7 . 0.93
C8 C9 . 1.374(5)
C8 H8 . 0.93
C9 C10 . 1.376(5)
C9 H9 . 0.93
C10 C11 . 1.388(4)
C10 H10 . 0.93
C11 C12 . 1.471(4)
C12 C13 . 1.388(4)
C13 C14 . 1.380(6)
C13 H13 . 0.93
C14 C15 . 1.378(6)
C14 H14 . 0.93
C15 C16 . 1.370(5)
C15 H15 . 0.93
C16 H16 . 0.93
N3 C17 . 1.331(3)
N3 C21 . 1.350(3)
N4 C26 . 1.341(3)
N4 C22 . 1.352(3)
C17 C18 . 1.386(4)
C17 H17 . 0.93
C18 C19 . 1.372(5)
C18 H18 . 0.93
C19 C20 . 1.379(5)
C19 H19 . 0.93
C20 C21 . 1.382(4)
C20 H20 . 0.93
C21 C22 . 1.478(4)
C22 C23 . 1.389(4)
C23 C24 . 1.379(5)
C23 H23 . 0.93
C24 C25 . 1.375(5)
C24 H24 . 0.93
C25 C26 . 1.379(4)
C25 H25 . 0.93
C26 H26 . 0.93
Cl3 C29 . 1.734(4)
O5 C27 . 1.224(5)
O6 C28 . 1.270(4)
C27 C29 2_665 1.411(5)
C27 C28 . 1.518(6)
C28 C29 . 1.375(6)
C29 C27 2_665 1.411(5)
O7 H7A . 0.95(2)
O7 H7B . 0.93(2)
C30 C31B . 1.229(6)
C30 N31B 2_776 1.229(6)
C30 C31B 2_776 1.229(6)
C30 C31A . 1.385(6)
C30 C31A 2_776 1.385(6)
C30 N31A 2_776 1.385(6)
C31A C31B . 1.846(8)
C31A C31B 2_776 1.857(8)
C31A N31B 2_776 1.857(8)
C31B C31A 2_776 1.857(8)
C31B N31A 2_776 1.857(8)

loop_
_geom_torsion_atom_site_label_1
_geom_torsion_atom_site_label_2
_geom_torsion_atom_site_label_3
_geom_torsion_atom_site_label_4
_geom_torsion
_geom_torsion_site_symmetry_1
_geom_torsion_site_symmetry_4
O2 Cr1 O1 C1 -8.89(15) . .
N1 Cr1 O1 C1 -106.36(16) . .
N4 Cr1 O1 C1 82.78(16) . .
N3 Cr1 O1 C1 48.0(6) . .
N2 Cr1 O1 C1 174.60(16) . .
O1 Cr1 O2 C2 11.22(15) . .
N1 Cr1 O2 C2 102.13(15) . .
N4 Cr1 O2 C2 -83.17(16) . .
N3 Cr1 O2 C2 -162.23(16) . .
N2 Cr1 O2 C2 65.7(10) . .
Cr1 O1 C1 C6 -174.21(19) . .
Cr1 O1 C1 C2 5.3(2) . .
Cr1 O2 C2 C3 167.74(18) . .
Cr1 O2 C2 C1 -11.3(2) . .
O1 C1 C2 O2 4.0(3) . .
C6 C1 C2 O2 -176.5(2) . .
O1 C1 C2 C3 -175.0(2) . .
C6 C1 C2 C3 4.5(3) . .
O2 C2 C3 C4 -176.9(2) . .
C1 C2 C3 C4 2.1(3) . .
O2 C2 C3 Cl1 -0.9(3) . .
C1 C2 C3 Cl1 178.04(16) . .
C2 C3 C4 O3 175.1(3) . .
Cl1 C3 C4 O3 -1.1(4) . .
C2 C3 C4 C5 -5.2(3) . .
Cl1 C3 C4 C5 178.66(17) . .
O3 C4 C5 O4 1.7(4) . .
C3 C4 C5 O4 -178.1(2) . .
O3 C4 C5 C6 -177.9(2) . .
C3 C4 C5 C6 2.4(3) . .
O1 C1 C6 C5 172.1(2) . .
C2 C1 C6 C5 -7.3(3) . .
O1 C1 C6 Cl2 -2.4(3) . .
C2 C1 C6 Cl2 178.19(16) . .
O4 C5 C6 C1 -175.6(2) . .
C4 C5 C6 C1 3.9(3) . .
O4 C5 C6 Cl2 -1.0(4) . .
C4 C5 C6 Cl2 178.51(17) . .
O2 Cr1 N1 C7 -2.0(2) . .
O1 Cr1 N1 C7 81.0(2) . .
N4 Cr1 N1 C7 -153.6(4) . .
N3 Cr1 N1 C7 -95.6(2) . .
N2 Cr1 N1 C7 175.4(2) . .
O2 Cr1 N1 C11 -179.20(16) . .
O1 Cr1 N1 C11 -96.21(17) . .
N4 Cr1 N1 C11 29.2(5) . .
N3 Cr1 N1 C11 87.18(17) . .
N2 Cr1 N1 C11 -1.78(17) . .
O2 Cr1 N2 C16 -142.6(9) . .
O1 Cr1 N2 C16 -88.5(3) . .
N1 Cr1 N2 C16 -179.5(3) . .
N4 Cr1 N2 C16 6.3(3) . .
N3 Cr1 N2 C16 85.2(3) . .
O2 Cr1 N2 C12 40.6(11) . .
O1 Cr1 N2 C12 94.66(18) . .
N1 Cr1 N2 C12 3.68(18) . .
N4 Cr1 N2 C12 -170.58(18) . .
N3 Cr1 N2 C12 -91.62(19) . .
C11 N1 C7 C8 0.9(4) . .
Cr1 N1 C7 C8 -176.2(2) . .
N1 C7 C8 C9 -1.5(5) . .
C7 C8 C9 C10 0.9(5) . .
C8 C9 C10 C11 0.3(5) . .
C7 N1 C11 C10 0.3(4) . .
Cr1 N1 C11 C10 177.7(2) . .
C7 N1 C11 C12 -177.6(2) . .
Cr1 N1 C11 C12 -0.2(3) . .
C9 C10 C11 N1 -0.9(4) . .
C9 C10 C11 C12 176.8(3) . .
C16 N2 C12 C13 -0.8(4) . .
Cr1 N2 C12 C13 176.2(2) . .
C16 N2 C12 C11 178.0(3) . .
Cr1 N2 C12 C11 -4.9(3) . .
N1 C11 C12 N2 3.4(3) . .
C10 C11 C12 N2 -174.5(2) . .
N1 C11 C12 C13 -177.8(3) . .
C10 C11 C12 C13 4.4(4) . .
N2 C12 C13 C14 0.2(5) . .
C11 C12 C13 C14 -178.6(3) . .
C12 C13 C14 C15 1.2(6) . .
C13 C14 C15 C16 -1.9(7) . .
C12 N2 C16 C15 0.1(5) . .
Cr1 N2 C16 C15 -176.6(3) . .
C14 C15 C16 N2 1.3(7) . .
O2 Cr1 N3 C17 -85.2(2) . .
O1 Cr1 N3 C17 -141.5(5) . .
N1 Cr1 N3 C17 12.7(2) . .
N4 Cr1 N3 C17 -176.9(2) . .
N2 Cr1 N3 C17 91.6(2) . .
O2 Cr1 N3 C21 95.59(18) . .
O1 Cr1 N3 C21 39.3(7) . .
N1 Cr1 N3 C21 -166.46(18) . .
N4 Cr1 N3 C21 3.89(18) . .
N2 Cr1 N3 C21 -87.58(19) . .
O2 Cr1 N4 C26 87.6(2) . .
O1 Cr1 N4 C26 4.6(2) . .
N1 Cr1 N4 C26 -120.6(4) . .
N3 Cr1 N4 C26 -179.9(2) . .
N2 Cr1 N4 C26 -90.2(2) . .
O2 Cr1 N4 C22 -98.09(18) . .
O1 Cr1 N4 C22 178.95(17) . .
N1 Cr1 N4 C22 53.8(5) . .
N3 Cr1 N4 C22 -5.59(17) . .
N2 Cr1 N4 C22 84.12(18) . .
C21 N3 C17 C18 0.7(4) . .
Cr1 N3 C17 C18 -178.4(2) . .
N3 C17 C18 C19 -0.2(5) . .
C17 C18 C19 C20 -0.9(5) . .
C18 C19 C20 C21 1.5(5) . .
C17 N3 C21 C20 0.0(4) . .
Cr1 N3 C21 C20 179.2(2) . .
C17 N3 C21 C22 179.0(2) . .
Cr1 N3 C21 C22 -1.8(3) . .
C19 C20 C21 N3 -1.1(5) . .
C19 C20 C21 C22 180.0(3) . .
C26 N4 C22 C23 1.7(4) . .
Cr1 N4 C22 C23 -173.0(2) . .
C26 N4 C22 C21 -179.0(2) . .
Cr1 N4 C22 C21 6.3(3) . .
N3 C21 C22 N4 -3.0(3) . .
C20 C21 C22 N4 176.0(3) . .
N3 C21 C22 C23 176.3(3) . .
C20 C21 C22 C23 -4.7(4) . .
N4 C22 C23 C24 -1.5(4) . .
C21 C22 C23 C24 179.2(3) . .
C22 C23 C24 C25 0.5(5) . .
C23 C24 C25 C26 0.2(5) . .
C22 N4 C26 C25 -0.9(4) . .
Cr1 N4 C26 C25 173.2(2) . .
C24 C25 C26 N4 0.0(5) . .
O5 C27 C28 O6 -5.5(5) . .
C29 C27 C28 O6 175.5(3) 2_665 .
O5 C27 C28 C29 175.1(4) . .
C29 C27 C28 C29 -3.9(5) 2_665 .
O6 C28 C29 C27 -175.3(3) . 2_665
C27 C28 C29 C27 4.1(6) . 2_665
O6 C28 C29 Cl3 1.6(5) . .
C27 C28 C29 Cl3 -179.0(2) . .
N31B C30 C31A C31B 180 2_776 .
C31B C30 C31A C31B 180 2_776 .
C31A C30 C31A C31B -18E1(10) 2_776 .
N31A C30 C31A C31B -18E1(10) 2_776 .
C31B C30 C31A C31B 180 . 2_776
N31B C30 C31A C31B 0 2_776 2_776
C31A C30 C31A C31B 0E1(10) 2_776 2_776
N31A C30 C31A C31B 0E1(10) 2_776 2_776
C31B C30 C31A N31B 180 . 2_776
C31B C30 C31A N31B 0 2_776 2_776
C31A C30 C31A N31B 0E1(10) 2_776 2_776
N31A C30 C31A N31B 0E1(10) 2_776 2_776
N31B C30 C31B C31A -6E1(10) 2_776 .
C31B C30 C31B C31A -6E1(10) 2_776 .
C31A C30 C31B C31A 180 2_776 .
N31A C30 C31B C31A 180 2_776 .
N31B C30 C31B C31A 12E1(10) 2_776 2_776
C31B C30 C31B C31A 12E1(10) 2_776 2_776
C31A C30 C31B C31A 180 . 2_776
N31A C30 C31B C31A 0 2_776 2_776
N31B C30 C31B N31A 12E1(10) 2_776 2_776
C31B C30 C31B N31A 12E1(10) 2_776 2_776
C31A C30 C31B N31A 180 . 2_776
C31A C30 C31B N31A 0 2_776 2_776
C31B C31A C31B C30 0 2_776 .
N31B C31A C31B C30 0 2_776 .
C30 C31A C31B C31A 0 . 2_776
C31B C31A C31B C31A 0 2_776 2_776
N31B C31A C31B C31A 0 2_776 2_776
C30 C31A C31B N31A 0 . 2_776
C31B C31A C31B N31A 0 2_776 2_776
N31B C31A C31B N31A 0 2_776 2_776
